data_1573133
loop_
_publ_author_name
'Wu, Weikang'
'Rajeshkumar, Thayalan'
'Zhu, Shan'
'Chai, Fuxiang'
'Hong, Dongjing'
'Huang, Zeming'
'Yuan, Qingbing'
'Maron, Laurent'
'Wang, Shaowu'

_publ_section_title
;
 Rare-earth metal complexes bearing electrophilic and nucleophilic carbon
 centres and their unique reactivity patterns towards pyridine
 derivatives.
;
_journal_issue 48
_journal_name_full 'Chemical science'
_journal_page_first 20315
_journal_page_last 20327
_journal_paper_doi 10.1039/d4sc04197f
_journal_volume 15
_journal_year 2024
_chemical_formula_moiety 'C64 H91 N6 O Si Y'
_chemical_formula_sum 'C64 H91 N6 O Si Y'
_chemical_formula_weight 1077.42
_space_group_crystal_system monoclinic
_space_group_IT_number 14
_space_group_name_Hall '-P 2ybc'
_space_group_name_H-M_alt 'P 1 21/c 1'
_atom_sites_solution_hydrogens mixed
_atom_sites_solution_primary iterative
_audit_creation_date 2024-04-16
_audit_creation_method
;
Olex2 1.5
(compiled 2023.08.24 svn.re1ec1418 for OlexSys, GUI svn.r6817)
;
_audit_update_record
;
2024-05-29 deposited with the CCDC.	2024-11-12 downloaded from the CCDC.
;
_cell_angle_alpha 90
_cell_angle_beta 94.60(3)
_cell_angle_gamma 90
_cell_formula_units_Z 4
_cell_length_a 16.63(3)
_cell_length_b 19.68(4)
_cell_length_c 19.37(4)
_cell_measurement_reflns_used 7414
_cell_measurement_temperature 300
_cell_measurement_theta_max 20.38
_cell_measurement_theta_min 2.32
_cell_volume 6319(2)
_computing_cell_refinement 'SAINT v8.37A (Bruker, 2015)'
_computing_data_reduction 'SAINT v8.37A (Bruker, 2015)'
_computing_molecular_graphics 'Olex2 1.5 (Dolomanov et al., 2009)'
_computing_publication_material 'Olex2 1.5 (Dolomanov et al., 2009)'
_computing_structure_refinement 'SHELXL 2018/3 (Sheldrick, 2015)'
_computing_structure_solution 'olex2.solve 1.5 (Bourhis et al., 2015)'
_diffrn_ambient_temperature 300
_diffrn_measured_fraction_theta_full 0.999
_diffrn_measured_fraction_theta_max 0.999
_diffrn_measurement_device_type 'Bruker APEX-II CCD'
_diffrn_measurement_method '\f and \w scans'
_diffrn_radiation_type MoK\a
_diffrn_radiation_wavelength 0.71073
_diffrn_reflns_av_R_equivalents 0.1114
_diffrn_reflns_av_unetI/netI 0.0777
_diffrn_reflns_Laue_measured_fraction_full 0.999
_diffrn_reflns_Laue_measured_fraction_max 0.999
_diffrn_reflns_limit_h_max 19
_diffrn_reflns_limit_h_min -19
_diffrn_reflns_limit_k_max 23
_diffrn_reflns_limit_k_min -23
_diffrn_reflns_limit_l_max 23
_diffrn_reflns_limit_l_min -23
_diffrn_reflns_number 57841
_diffrn_reflns_point_group_measured_fraction_full 0.999
_diffrn_reflns_point_group_measured_fraction_max 0.999
_diffrn_reflns_theta_full 24.998
_diffrn_reflns_theta_max 24.998
_diffrn_reflns_theta_min 1.228
_exptl_absorpt_coefficient_mu 0.985
_exptl_absorpt_correction_T_max 0.7456
_exptl_absorpt_correction_T_min 0.4935
_exptl_absorpt_correction_type multi-scan
_exptl_absorpt_process_details
;
SADABS-2016/2 (Bruker,2016/2) was used for absorption correction.
wR2(int) was 0.1025 before and 0.0555 after correction.
The Ratio of minimum to maximum transmission is 0.6619.
The \l/2 correction factor is Not present.
;
_exptl_crystal_colour 'clear light yellow'
_exptl_crystal_colour_lustre clear
_exptl_crystal_colour_modifier light
_exptl_crystal_colour_primary yellow
_exptl_crystal_density_diffrn 1.133
_exptl_crystal_description block
_exptl_crystal_F_000 2312
_exptl_crystal_size_max 0.21
_exptl_crystal_size_mid 0.2
_exptl_crystal_size_min 0.19
_refine_diff_density_max 0.316
_refine_diff_density_min -0.524
_refine_diff_density_rms 0.051
_refine_ls_extinction_method none
_refine_ls_goodness_of_fit_ref 1.016
_refine_ls_hydrogen_treatment constr
_refine_ls_matrix_type full
_refine_ls_number_parameters 864
_refine_ls_number_reflns 11111
_refine_ls_number_restraints 791
_refine_ls_restrained_S_all 1.025
_refine_ls_R_factor_all 0.1252
_refine_ls_R_factor_gt 0.0562
_refine_ls_shift/su_max 0.001
_refine_ls_shift/su_mean 0.000
_refine_ls_structure_factor_coef Fsqd
_refine_ls_weighting_details 'w=1/[\s^2^(Fo^2^)+(0.0766P)^2^+0.3151P] where P=(Fo^2^+2Fc^2^)/3'
_refine_ls_weighting_scheme calc
_refine_ls_wR_factor_gt 0.1272
_refine_ls_wR_factor_ref 0.1583
_reflns_Friedel_coverage 0.000
_reflns_number_gt 6081
_reflns_number_total 11111
_reflns_threshold_expression 'I > 2\s(I)'
_cod_data_source_file d4sc04197f3.cif
_cod_data_source_block 2d
_cod_depositor_comments 'Adding full bibliography for 1573095--1573138.cif.'
_cod_original_cell_volume 6317(21)
_cod_database_code 1573133
_shelx_shelxl_version_number 2018/3
_shelx_space_group_comment
;
The symmetry employed for this shelxl refinement is uniquely defined
by the following loop, which should always be used as a source of
symmetry information in preference to the above space-group names.
They are only intended as comments.
;
_shelx_estimated_absorpt_t_max 0.835
_shelx_estimated_absorpt_t_min 0.820
_olex2_refinement_description
;
1. Fixed Uiso
 At 1.2 times of:
  All C(H) groups, All C(H,H) groups, All C(H,H,H,H) groups
 At 1.5 times of:
  All C(H,H,H) groups
2. Restrained distances
 N2-C10 \\sim N2A-C10
 with sigma of 0.02
 C55-C54 \\sim C55A-C54 \\sim C56A-C54 \\sim C56-C54
 with sigma of 0.02
 O1-C61A \\sim O1-C61 \\sim O1-C64 \\sim O1-C64A
 with sigma of 0.02
 C62-C61 \\sim C62A-C61A \\sim C64-C63 \\sim C64A-C63A \\sim C63A-C62A \\sim
C63-C62
 with sigma of 0.02
 C62A-C61A \\sim C62-C61 \\sim C64-C63 \\sim C64A-C63A \\sim C63-C62 \\sim
C63A-C62A
 with sigma of 0.02
 N2A-C11A \\sim N2-C11 \\sim N2A-C15A \\sim N2-C15
 with sigma of 0.02
 C12A-C11A \\sim C12-C11 \\sim C13-C12 \\sim C13A-C12A \\sim C14A-C13A \\sim
C14-C13 \\sim C15-C14 ~
 C15A-C14A
 with sigma of 0.02
 N5-C39A \\sim N5-C39 \\sim N5-C43A \\sim N5-C43 \\sim N5-C38
 with sigma of 0.02
 C40-C39 \\sim C40A-C39A \\sim C41A-C40A \\sim C41-C40 \\sim C42-C41 \\sim
C42A-C41A \\sim C43-C42 ~
 C43A-C42A
 with sigma of 0.02
 Si1-C57 \\sim Si1A-C57 \\sim Si1A-C59A \\sim Si1-C59 \\sim Si1A-C60A \\sim
Si1-C60 \\sim Si1-C58 ~
 Si1A-C58A
 with sigma of 0.02
 C57-C58A \\sim C57-C59A \\sim C57-C60A
 with sigma of 0.02
3. Uiso/Uaniso restraints and constraints
C54 \\sim C55 \\sim C56 \\sim C55A \\sim C56A: within 2A with sigma of 0.01 and
sigma for terminal atoms of 0.02 within 2A
O1 \\sim C61 \\sim C62 \\sim C63 \\sim C64 \\sim C61A \\sim C62A \\sim C63A
\\sim C64A: within 2A with sigma of 0.01 and sigma for terminal atoms of 0.02
within 2A
N2 \\sim C11 \\sim C12 \\sim C13 \\sim C14 \\sim C15 \\sim N2A \\sim C11A \\sim
C12A \\sim C13A \\sim C14A \\sim C15A: within 2A with sigma of 0.01 and sigma
for terminal atoms of 0.02 within 2A
N5 \\sim C39 \\sim C40 \\sim C41 \\sim C42 \\sim C43 \\sim C39A \\sim C40A
\\sim C41A \\sim C42A \\sim C43A: within 2A with sigma of 0.01 and sigma for
terminal atoms of 0.02 within 2A
C57 \\sim Si1 \\sim C58 \\sim C59 \\sim C60 \\sim Si1A \\sim C58A \\sim C59A
\\sim C60A: within 2A with sigma of 0.01 and sigma for terminal atoms of 0.02
within 2A
4. Rigid body (RIGU) restrains
 N2A, C11A, C12A, C13A, C14A, C15A
 with sigma for 1-2 distances of 0.01 and sigma for 1-3 distances of 0.02
 N2, C11, C12, C13, C14, C15
 with sigma for 1-2 distances of 0.01 and sigma for 1-3 distances of 0.02
5. Same fragment restrains
{O1, C61A, C62A, C63A, C64A} sigma for 1-2: 0.02, 1-3: 0.04
as in
{O1, C61, C62, C63, C64}
{C54, C55A, C56A} sigma for 1-2: 0.02, 1-3: 0.04
as in
{C54, C55, C56}
{C57, Si1A, C58A, C59A, C60A} sigma for 1-2: 0.02, 1-3: 0.04
as in
{C57, Si1, C58, C59, C60}
{N5, C39A, C40A, C41A, C42A, C43A} sigma for 1-2: 0.02, 1-3: 0.04
as in
{N5, C39, C40, C41, C42, C43}
6. Others
 Sof(H10C)=Sof(H10D)=Sof(N2A)=Sof(C11A)=Sof(H11C)=Sof(H11D)=Sof(C12A)=
 Sof(H12C)=Sof(H12D)=Sof(C13A)=Sof(H13C)=Sof(H13D)=Sof(C14A)=Sof(H14C)=
 Sof(H14D)=Sof(C15A)=Sof(H15C)=Sof(H15D)=1-FVAR(1)
 Sof(H10A)=Sof(H10B)=Sof(N2)=Sof(C11)=Sof(H11A)=Sof(H11B)=Sof(C12)=Sof(H12A)=
 Sof(H12B)=Sof(C13)=Sof(H13A)=Sof(H13B)=Sof(C14)=Sof(H14A)=Sof(H14B)=Sof(C15)=
 Sof(H15A)=Sof(H15B)=FVAR(1)
 Sof(C61A)=Sof(H61C)=Sof(H61D)=Sof(C62A)=Sof(H62C)=Sof(H62D)=Sof(C63A)=
 Sof(H63C)=Sof(H63D)=Sof(C64A)=Sof(H64C)=Sof(H64D)=1-FVAR(2)
 Sof(C61)=Sof(H61A)=Sof(H61B)=Sof(C62)=Sof(H62A)=Sof(H62B)=Sof(C63)=Sof(H63A)=
 Sof(H63B)=Sof(C64)=Sof(H64A)=Sof(H64B)=FVAR(2)
 Sof(H57C)=Sof(H57D)=Sof(Si1A)=Sof(C58A)=Sof(H58D)=Sof(H58E)=Sof(H58F)=
 Sof(C59A)=Sof(H59D)=Sof(H59E)=Sof(H59F)=Sof(C60A)=Sof(H60D)=Sof(H60E)=
 Sof(H60F)=1-FVAR(3)
 Sof(H57A)=Sof(H57B)=Sof(Si1)=Sof(C58)=Sof(H58A)=Sof(H58B)=Sof(H58C)=Sof(C59)=
 Sof(H59A)=Sof(H59B)=Sof(H59C)=Sof(C60)=Sof(H60A)=Sof(H60B)=Sof(H60C)=FVAR(3)
 Sof(H54A)=Sof(C55A)=Sof(H55D)=Sof(H55E)=Sof(H55F)=Sof(C56A)=Sof(H56D)=
 Sof(H56E)=Sof(H56F)=1-FVAR(4)
 Sof(H54)=Sof(C55)=Sof(H55A)=Sof(H55B)=Sof(H55C)=Sof(C56)=Sof(H56A)=Sof(H56B)=
 Sof(H56C)=FVAR(4)
 Sof(C39A)=Sof(H39C)=Sof(H39D)=Sof(C40A)=Sof(H40C)=Sof(H40D)=Sof(C41A)=
 Sof(H41C)=Sof(H41D)=Sof(C42A)=Sof(H42C)=Sof(H42D)=Sof(C43A)=Sof(H43C)=
 Sof(H43D)=1-FVAR(5)
 Sof(C39)=Sof(H39A)=Sof(H39B)=Sof(C40)=Sof(H40A)=Sof(H40B)=Sof(C41)=Sof(H41A)=
 Sof(H41B)=Sof(C42)=Sof(H42A)=Sof(H42B)=Sof(C43)=Sof(H43A)=Sof(H43B)=FVAR(5)
 Fixed Y: C56A(0.13438) C63A(0.57127)
7.a Riding coordinates:
 C55A(H55D,H55E,H55F), C56A(H56D,H56E,H56F)
7.b Ternary CH refined with riding coordinates:
 C23(H23), C26(H26), C51(H51), C54(H54), C54(H54A)
7.c Secondary CH2 refined with riding coordinates:
 C61(H61A,H61B), C62(H62A,H62B), C63(H63A,H63B), C64(H64A,H64B), C39(H39A,
 H39B), C40(H40A,H40B), C41(H41A,H41B), C42(H42A,H42B), C43(H43A,H43B), C9(H9A,
 H9B), C10(H10A,H10B), C10(H10C,H10D), C37(H37A,H37B), C38(H38A,H38B), C57(H57A,
 H57B), C57(H57C,H57D), C11(H11A,H11B), C12(H12A,H12B), C13(H13A,H13B),
 C14(H14A,H14B), C15(H15A,H15B), C11A(H11C,H11D), C12A(H12C,H12D), C13A(H13C,
 H13D), C14A(H14C,H14D), C15A(H15C,H15D), C39A(H39C,H39D), C40A(H40C,H40D),
 C41A(H41C,H41D), C42A(H42C,H42D), C43A(H43C,H43D), C61A(H61C,H61D), C62A(H62C,
 H62D), C63A(H63C,H63D), C64A(H64C,H64D)
7.d Aromatic/amide H refined with riding coordinates:
 C4(H4), C5(H5), C6(H6), C7(H7), C16(H16), C19(H19), C20(H20), C21(H21),
 C32(H32), C33(H33), C34(H34), C35(H35), C44(H44), C47(H47), C48(H48), C49(H49)
7.e Idealised Me refined as rotating group:
 C24(H24A,H24B,H24C), C25(H25A,H25B,H25C), C27(H27A,H27B,H27C), C28(H28A,H28B,
 H28C), C52(H52A,H52B,H52C), C53(H53A,H53B,H53C), C55(H55A,H55B,H55C), C56(H56A,
 H56B,H56C), C58(H58A,H58B,H58C), C59(H59A,H59B,H59C), C60(H60A,H60B,H60C),
 C58A(H58D,H58E,H58F), C59A(H59D,H59E,H59F), C60A(H60D,H60E,H60F)
;
_olex2_submission_special_instructions 'No special instructions were received'

loop_
_space_group_symop_operation_xyz
'x, y, z'
'-x, y+1/2, -z+1/2'
'-x, -y, -z'
'x, -y-1/2, z-1/2'

loop_
_atom_site_label
_atom_site_type_symbol
_atom_site_fract_x
_atom_site_fract_y
_atom_site_fract_z
_atom_site_U_iso_or_equiv
_atom_site_adp_type
_atom_site_occupancy
_atom_site_site_symmetry_order
_atom_site_calc_flag
_atom_site_refinement_flags_posn
_atom_site_refinement_flags_adp
_atom_site_refinement_flags_occupancy
_atom_site_disorder_assembly
_atom_site_disorder_group
Y1 Y 0.74637(2) 0.43129(2) 0.71744(2) 0.05050(15) Uani 1 1 d . . . . .
O1 O 0.66243(19) 0.52395(16) 0.74876(18) 0.0828(9) Uani 1 1 d D U . . .
C61 C 0.6025(19) 0.548(2) 0.6954(9) 0.108(3) Uani 0.265(9) 1 d D U P A 1
H61A H 0.572433 0.510747 0.673347 0.129 Uiso 0.265(9) 1 calc R U P A 1
H61B H 0.627469 0.574266 0.660365 0.129 Uiso 0.265(9) 1 calc R U P A 1
C62 C 0.5479(14) 0.5934(11) 0.7371(12) 0.116(3) Uani 0.265(9) 1 d D U P A 1
H62A H 0.499262 0.607923 0.710106 0.140 Uiso 0.265(9) 1 calc R U P A 1
H62B H 0.576114 0.632312 0.758025 0.140 Uiso 0.265(9) 1 calc R U P A 1
C63 C 0.5317(12) 0.5366(13) 0.7909(13) 0.115(3) Uani 0.265(9) 1 d D U P A 1
H63A H 0.503818 0.553866 0.829406 0.138 Uiso 0.265(9) 1 calc R U P A 1
H63B H 0.502230 0.498385 0.769763 0.138 Uiso 0.265(9) 1 calc R U P A 1
C64 C 0.6198(13) 0.5191(18) 0.8121(9) 0.104(3) Uani 0.265(9) 1 d D U P A 1
H64A H 0.642343 0.550820 0.846779 0.125 Uiso 0.265(9) 1 calc R U P A 1
H64B H 0.624090 0.473506 0.831079 0.125 Uiso 0.265(9) 1 calc R U P A 1
N1 N 0.7003(2) 0.44537(16) 0.53033(17) 0.0544(9) Uani 1 1 d . . . . .
N3 N 0.83685(18) 0.53851(15) 0.69862(16) 0.0465(8) Uani 1 1 d . . . . .
N4 N 0.8828(2) 0.41804(17) 0.87792(17) 0.0553(9) Uani 1 1 d . . . . .
N5 N 0.7580(2) 0.52214(18) 0.99235(19) 0.0710(10) Uani 1 1 d D U . . .
C39 C 0.6758(5) 0.5075(5) 1.0112(7) 0.089(2) Uani 0.71(2) 1 d D U P B 1
H39A H 0.677836 0.472013 1.046096 0.106 Uiso 0.71(2) 1 calc R U P B 1
H39B H 0.643332 0.491083 0.970770 0.106 Uiso 0.71(2) 1 calc R U P B 1
C40 C 0.6367(6) 0.5702(5) 1.0390(7) 0.098(2) Uani 0.71(2) 1 d D U P B 1
H40A H 0.628857 0.603769 1.002365 0.118 Uiso 0.71(2) 1 calc R U P B 1
H40B H 0.584231 0.558396 1.053916 0.118 Uiso 0.71(2) 1 calc R U P B 1
C41 C 0.6881(7) 0.6003(6) 1.0990(6) 0.104(2) Uani 0.71(2) 1 d D U P B 1
H41A H 0.684431 0.571541 1.139336 0.124 Uiso 0.71(2) 1 calc R U P B 1
H41B H 0.666790 0.644606 1.109726 0.124 Uiso 0.71(2) 1 calc R U P B 1
C42 C 0.7757(7) 0.6078(6) 1.0851(7) 0.099(2) Uani 0.71(2) 1 d D U P B 1
H42A H 0.781488 0.645903 1.054105 0.119 Uiso 0.71(2) 1 calc R U P B 1
H42B H 0.807427 0.617397 1.128225 0.119 Uiso 0.71(2) 1 calc R U P B 1
C43 C 0.8075(6) 0.5447(6) 1.0532(5) 0.085(2) Uani 0.71(2) 1 d D U P B 1
H43A H 0.861835 0.553344 1.040479 0.102 Uiso 0.71(2) 1 calc R U P B 1
H43B H 0.810510 0.508597 1.087463 0.102 Uiso 0.71(2) 1 calc R U P B 1
N6 N 0.81772(19) 0.32727(16) 0.68276(16) 0.0480(8) Uani 1 1 d . . . . .
C1 C 0.7350(2) 0.4660(2) 0.5936(2) 0.0502(10) Uani 1 1 d . . . . .
C2 C 0.7795(2) 0.52445(19) 0.5810(2) 0.0479(10) Uani 1 1 d . . . . .
C3 C 0.7719(2) 0.5398(2) 0.5079(2) 0.0512(10) Uani 1 1 d . . . . .
C4 C 0.8023(3) 0.5894(2) 0.4651(2) 0.0663(12) Uani 1 1 d . . . . .
H4 H 0.836521 0.623267 0.483736 0.080 Uiso 1 1 calc R U . . .
C5 C 0.7808(3) 0.5872(3) 0.3947(3) 0.0894(17) Uani 1 1 d . . . . .
H5 H 0.800458 0.620099 0.365958 0.107 Uiso 1 1 calc R U . . .
C6 C 0.7300(3) 0.5367(3) 0.3663(3) 0.0946(17) Uani 1 1 d . . . . .
H6 H 0.716235 0.536688 0.318794 0.113 Uiso 1 1 calc R U . . .
C7 C 0.6998(3) 0.4868(3) 0.4061(2) 0.0784(14) Uani 1 1 d . . . . .
H7 H 0.666454 0.452833 0.386412 0.094 Uiso 1 1 calc R U . . .
C8 C 0.7208(2) 0.4887(2) 0.4777(2) 0.0579(11) Uani 1 1 d . . . . .
C9 C 0.6461(3) 0.3875(2) 0.5192(2) 0.0633(12) Uani 1 1 d . . . . .
H9A H 0.659784 0.353300 0.554246 0.076 Uiso 1 1 calc R U . . .
H9B H 0.653294 0.367507 0.474275 0.076 Uiso 1 1 calc R U . . .
C10 C 0.5599(3) 0.4077(2) 0.5221(3) 0.0827(15) Uani 1 1 d D . . . .
H10A H 0.551052 0.421962 0.568829 0.099 Uiso 0.547(5) 1 calc R U P C 1
H10B H 0.548133 0.445990 0.491409 0.099 Uiso 0.547(5) 1 calc R U P C 1
H10C H 0.555344 0.436531 0.562214 0.099 Uiso 0.453(5) 1 calc R U P C 2
H10D H 0.543287 0.434188 0.481183 0.099 Uiso 0.453(5) 1 calc R U P C 2
C16 C 0.8297(2) 0.55879(19) 0.6348(2) 0.0501(10) Uani 1 1 d . . . . .
H16 H 0.858121 0.597204 0.622934 0.060 Uiso 1 1 calc R U . . .
C17 C 0.8908(2) 0.57702(19) 0.74661(19) 0.0478(10) Uani 1 1 d . . . . .
C18 C 0.8647(3) 0.6376(2) 0.7771(2) 0.0592(11) Uani 1 1 d . . . . .
C19 C 0.9189(3) 0.6710(2) 0.8246(2) 0.0728(13) Uani 1 1 d . . . . .
H19 H 0.902831 0.711246 0.844615 0.087 Uiso 1 1 calc R U . . .
C20 C 0.9944(3) 0.6467(3) 0.8426(2) 0.0729(14) Uani 1 1 d . . . . .
H20 H 1.028925 0.669634 0.874794 0.087 Uiso 1 1 calc R U . . .
C21 C 1.0187(3) 0.5879(2) 0.8126(2) 0.0669(13) Uani 1 1 d . . . . .
H21 H 1.070017 0.571040 0.825441 0.080 Uiso 1 1 calc R U . . .
C22 C 0.9687(3) 0.55210(19) 0.76301(19) 0.0515(11) Uani 1 1 d . . . . .
C23 C 0.7825(3) 0.6688(2) 0.7585(3) 0.0762(14) Uani 1 1 d . . . . .
H23 H 0.747733 0.633285 0.736718 0.091 Uiso 1 1 calc R U . . .
C24 C 0.7864(4) 0.7260(3) 0.7071(3) 0.120(2) Uani 1 1 d . . . . .
H24A H 0.819376 0.761931 0.727461 0.180 Uiso 1 1 calc R U . . .
H24B H 0.732930 0.742874 0.694976 0.180 Uiso 1 1 calc R U . . .
H24C H 0.809206 0.709653 0.666301 0.180 Uiso 1 1 calc R U . . .
C25 C 0.7434(3) 0.6938(3) 0.8231(3) 0.127(2) Uani 1 1 d . . . . .
H25A H 0.744580 0.658071 0.856890 0.190 Uiso 1 1 calc R U . . .
H25B H 0.688474 0.706640 0.810464 0.190 Uiso 1 1 calc R U . . .
H25C H 0.772681 0.732369 0.842252 0.190 Uiso 1 1 calc R U . . .
C26 C 1.0016(3) 0.4925(2) 0.7235(2) 0.0578(11) Uani 1 1 d . . . . .
H26 H 0.956056 0.463728 0.706747 0.069 Uiso 1 1 calc R U . . .
C27 C 1.0625(3) 0.4483(2) 0.7666(2) 0.0777(14) Uani 1 1 d . . . . .
H27A H 1.112290 0.472677 0.775199 0.117 Uiso 1 1 calc R U . . .
H27B H 1.072064 0.407228 0.741690 0.117 Uiso 1 1 calc R U . . .
H27C H 1.041372 0.437130 0.809857 0.117 Uiso 1 1 calc R U . . .
C28 C 1.0403(3) 0.5213(2) 0.6600(2) 0.0799(14) Uani 1 1 d . . . . .
H28A H 0.999674 0.543157 0.629759 0.120 Uiso 1 1 calc R U . . .
H28B H 1.064298 0.485008 0.635747 0.120 Uiso 1 1 calc R U . . .
H28C H 1.081105 0.553807 0.675100 0.120 Uiso 1 1 calc R U . . .
C29 C 0.8477(2) 0.4001(2) 0.8138(2) 0.0531(11) Uani 1 1 d . . . . .
C30 C 0.8833(2) 0.3377(2) 0.7972(2) 0.0507(10) Uani 1 1 d . . . . .
C31 C 0.9417(3) 0.3180(2) 0.8530(2) 0.0571(11) Uani 1 1 d . . . . .
C32 C 0.9961(3) 0.2642(3) 0.8646(2) 0.0771(14) Uani 1 1 d . . . . .
H32 H 0.999189 0.229627 0.832209 0.092 Uiso 1 1 calc R U . . .
C33 C 1.0454(3) 0.2639(3) 0.9261(3) 0.0967(18) Uani 1 1 d . . . . .
H33 H 1.082761 0.229138 0.934354 0.116 Uiso 1 1 calc R U . . .
C34 C 1.0400(3) 0.3146(3) 0.9754(3) 0.0873(16) Uani 1 1 d . . . . .
H34 H 1.072802 0.312114 1.016546 0.105 Uiso 1 1 calc R U . . .
C35 C 0.9875(3) 0.3684(3) 0.9654(2) 0.0750(14) Uani 1 1 d . . . . .
H35 H 0.984535 0.402414 0.998463 0.090 Uiso 1 1 calc R U . . .
C36 C 0.9391(3) 0.3696(2) 0.9035(2) 0.0599(12) Uani 1 1 d . . . . .
C37 C 0.8597(3) 0.4790(2) 0.9159(2) 0.0641(12) Uani 1 1 d . . . . .
H37A H 0.841361 0.514088 0.883190 0.077 Uiso 1 1 calc R U . . .
H37B H 0.906332 0.496223 0.943841 0.077 Uiso 1 1 calc R U . . .
C38 C 0.7934(3) 0.4622(2) 0.9621(2) 0.0731(13) Uani 1 1 d D . . . .
H38A H 0.751173 0.437440 0.935228 0.088 Uiso 1 1 calc R U . . .
H38B H 0.814962 0.432660 0.999130 0.088 Uiso 1 1 calc R U . . .
C44 C 0.8679(2) 0.3043(2) 0.7323(2) 0.0532(11) Uani 1 1 d . . . . .
H44 H 0.895166 0.264009 0.724911 0.064 Uiso 1 1 calc R U . . .
C45 C 0.8094(2) 0.28896(19) 0.6186(2) 0.0502(10) Uani 1 1 d . . . . .
C46 C 0.8519(2) 0.3119(2) 0.5635(2) 0.0515(10) Uani 1 1 d . . . . .
C47 C 0.8405(3) 0.2775(2) 0.5007(2) 0.0711(13) Uani 1 1 d . . . . .
H47 H 0.868410 0.291501 0.463431 0.085 Uiso 1 1 calc R U . . .
C48 C 0.7885(3) 0.2231(3) 0.4927(3) 0.0858(16) Uani 1 1 d . . . . .
H48 H 0.780962 0.201283 0.450098 0.103 Uiso 1 1 calc R U . . .
C49 C 0.7478(3) 0.2010(2) 0.5470(3) 0.0798(15) Uani 1 1 d . . . . .
H49 H 0.712876 0.164199 0.540750 0.096 Uiso 1 1 calc R U . . .
C50 C 0.7577(3) 0.2325(2) 0.6111(2) 0.0618(12) Uani 1 1 d . . . . .
C51 C 0.9141(2) 0.3681(2) 0.5732(2) 0.0531(11) Uani 1 1 d . . . . .
H51 H 0.895805 0.399897 0.607511 0.064 Uiso 1 1 calc R U . . .
C52 C 0.9950(3) 0.3377(2) 0.6029(2) 0.0690(13) Uani 1 1 d . . . . .
H52A H 0.988486 0.318382 0.647665 0.104 Uiso 1 1 calc R U . . .
H52B H 1.035130 0.372777 0.607246 0.104 Uiso 1 1 calc R U . . .
H52C H 1.011668 0.302882 0.572379 0.104 Uiso 1 1 calc R U . . .
C53 C 0.9258(3) 0.4082(2) 0.5073(2) 0.0797(14) Uani 1 1 d . . . . .
H53A H 0.953158 0.380393 0.475909 0.120 Uiso 1 1 calc R U . . .
H53B H 0.957437 0.448022 0.518831 0.120 Uiso 1 1 calc R U . . .
H53C H 0.874136 0.421460 0.485862 0.120 Uiso 1 1 calc R U . . .
C54 C 0.7145(3) 0.2039(2) 0.6703(3) 0.0845(15) Uani 1 1 d D U . . .
H54 H 0.711902 0.239986 0.704949 0.101 Uiso 0.81(3) 1 calc R U P D 1
H54A H 0.717259 0.238334 0.706995 0.101 Uiso 0.19(3) 1 calc R U P D 2
C55 C 0.6273(5) 0.1783(9) 0.6520(9) 0.114(4) Uani 0.81(3) 1 d D U P D 1
H55A H 0.595559 0.214206 0.630104 0.171 Uiso 0.81(3) 1 calc R U P D 1
H55B H 0.604038 0.164509 0.693539 0.171 Uiso 0.81(3) 1 calc R U P D 1
H55C H 0.628360 0.140335 0.620944 0.171 Uiso 0.81(3) 1 calc R U P D 1
C56 C 0.7675(10) 0.1451(6) 0.7044(5) 0.109(3) Uani 0.81(3) 1 d D U P D 1
H56A H 0.771118 0.108870 0.671587 0.163 Uiso 0.81(3) 1 calc R U P D 1
H56B H 0.743197 0.128469 0.744397 0.163 Uiso 0.81(3) 1 calc R U P D 1
H56C H 0.820559 0.161998 0.717983 0.163 Uiso 0.81(3) 1 calc R U P D 1
C57 C 0.6259(3) 0.3663(2) 0.7352(2) 0.0769(13) Uani 1 1 d D U . . .
H57A H 0.583524 0.398637 0.721360 0.092 Uiso 0.935(3) 1 calc R U P E 1
H57B H 0.624789 0.333903 0.697417 0.092 Uiso 0.935(3) 1 calc R U P E 1
H57C H 0.602458 0.364121 0.687725 0.092 Uiso 0.065(3) 1 calc R U P E 2
H57D H 0.649985 0.321887 0.743315 0.092 Uiso 0.065(3) 1 calc R U P E 2
Si1 Si 0.57951(12) 0.31700(10) 0.80282(9) 0.0899(7) Uani 0.935(3) 1 d D U P E 1
C58 C 0.5661(5) 0.3667(4) 0.8829(3) 0.134(3) Uani 0.935(3) 1 d D U P E 1
H58A H 0.618029 0.378908 0.904574 0.200 Uiso 0.935(3) 1 calc R U P E 1
H58B H 0.537693 0.339602 0.914199 0.200 Uiso 0.935(3) 1 calc R U P E 1
H58C H 0.535750 0.407091 0.871087 0.200 Uiso 0.935(3) 1 calc R U P E 1
C59 C 0.4783(4) 0.2805(4) 0.7727(4) 0.133(3) Uani 0.935(3) 1 d D U P E 1
H59A H 0.440506 0.316732 0.762786 0.199 Uiso 0.935(3) 1 calc R U P E 1
H59B H 0.459652 0.251949 0.808277 0.199 Uiso 0.935(3) 1 calc R U P E 1
H59C H 0.483087 0.254076 0.731497 0.199 Uiso 0.935(3) 1 calc R U P E 1
C60 C 0.6427(4) 0.2426(3) 0.8357(3) 0.136(3) Uani 0.935(3) 1 d D U P E 1
H60A H 0.639099 0.207007 0.801693 0.204 Uiso 0.935(3) 1 calc R U P E 1
H60B H 0.623444 0.226275 0.878010 0.204 Uiso 0.935(3) 1 calc R U P E 1
H60C H 0.697947 0.256712 0.844028 0.204 Uiso 0.935(3) 1 calc R U P E 1
N2 N 0.5048(7) 0.3513(6) 0.5017(5) 0.088(2) Uani 0.547(5) 1 d D U P C 1
C11 C 0.4249(6) 0.3745(5) 0.4760(7) 0.108(2) Uani 0.547(5) 1 d D U P C 1
H11A H 0.429708 0.403771 0.436295 0.129 Uiso 0.547(5) 1 calc R U P C 1
H11B H 0.402026 0.401201 0.511736 0.129 Uiso 0.547(5) 1 calc R U P C 1
C12 C 0.3678(7) 0.3162(6) 0.4551(6) 0.115(2) Uani 0.547(5) 1 d D U P C 1
H12A H 0.387503 0.291060 0.416839 0.138 Uiso 0.547(5) 1 calc R U P C 1
H12B H 0.314519 0.333660 0.440647 0.138 Uiso 0.547(5) 1 calc R U P C 1
C13 C 0.3638(8) 0.2700(10) 0.5179(8) 0.118(3) Uani 0.547(5) 1 d D U P C 1
H13A H 0.342839 0.294800 0.555859 0.142 Uiso 0.547(5) 1 calc R U P C 1
H13B H 0.328403 0.231699 0.506448 0.142 Uiso 0.547(5) 1 calc R U P C 1
C14 C 0.4471(6) 0.2456(6) 0.5382(7) 0.127(3) Uani 0.547(5) 1 d D U P C 1
H14A H 0.469062 0.222533 0.499636 0.152 Uiso 0.547(5) 1 calc R U P C 1
H14B H 0.446922 0.214191 0.576750 0.152 Uiso 0.547(5) 1 calc R U P C 1
C15 C 0.4984(7) 0.3090(6) 0.5592(6) 0.114(2) Uani 0.547(5) 1 d D U P C 1
H15A H 0.473392 0.333750 0.595163 0.137 Uiso 0.547(5) 1 calc R U P C 1
H15B H 0.551743 0.294908 0.577662 0.137 Uiso 0.547(5) 1 calc R U P C 1
N2A N 0.5052(9) 0.3500(8) 0.5261(6) 0.092(3) Uani 0.453(5) 1 d D U P C 2
C11A C 0.4705(9) 0.3383(7) 0.4592(7) 0.112(3) Uani 0.453(5) 1 d D U P C 2
H11C H 0.512919 0.332056 0.428211 0.134 Uiso 0.453(5) 1 calc R U P C 2
H11D H 0.439292 0.377860 0.443588 0.134 Uiso 0.453(5) 1 calc R U P C 2
C12A C 0.4158(9) 0.2761(7) 0.4551(8) 0.125(3) Uani 0.453(5) 1 d D U P C 2
H12C H 0.391119 0.272116 0.408163 0.150 Uiso 0.453(5) 1 calc R U P C 2
H12D H 0.448671 0.235975 0.464678 0.150 Uiso 0.453(5) 1 calc R U P C 2
C13A C 0.3512(10) 0.2777(14) 0.5036(8) 0.119(3) Uani 0.453(5) 1 d D U P C 2
H13C H 0.324762 0.233807 0.504924 0.143 Uiso 0.453(5) 1 calc R U P C 2
H13D H 0.311149 0.311827 0.489484 0.143 Uiso 0.453(5) 1 calc R U P C 2
C14A C 0.3934(8) 0.2951(7) 0.5743(7) 0.117(3) Uani 0.453(5) 1 d D U P C 2
H14C H 0.353137 0.300208 0.607446 0.141 Uiso 0.453(5) 1 calc R U P C 2
H14D H 0.428433 0.257702 0.589581 0.141 Uiso 0.453(5) 1 calc R U P C 2
C15A C 0.4421(7) 0.3585(6) 0.5734(7) 0.098(2) Uani 0.453(5) 1 d D U P C 2
H15C H 0.407618 0.396352 0.558459 0.118 Uiso 0.453(5) 1 calc R U P C 2
H15D H 0.466098 0.368184 0.619629 0.118 Uiso 0.453(5) 1 calc R U P C 2
C55A C 0.6263(15) 0.204(3) 0.636(3) 0.098(7) Uani 0.19(3) 1 d D U P D 2
H55D H 0.618547 0.176624 0.594792 0.147 Uiso 0.19(3) 1 d R U P D 2
H55E H 0.616986 0.251034 0.623562 0.147 Uiso 0.19(3) 1 d R U P D 2
H55F H 0.589146 0.190394 0.668422 0.147 Uiso 0.19(3) 1 d R U P D 2
C56A C 0.735(4) 0.134380 0.7053(19) 0.101(8) Uani 0.19(3) 1 d D U P D 2
H56D H 0.784101 0.110740 0.698548 0.151 Uiso 0.19(3) 1 d R U P D 2
H56E H 0.689721 0.105610 0.691708 0.151 Uiso 0.19(3) 1 d R U P D 2
H56F H 0.733711 0.146240 0.753318 0.151 Uiso 0.19(3) 1 d R U P D 2
Si1A Si 0.5345(12) 0.3551(14) 0.7803(12) 0.104(4) Uani 0.065(3) 1 d D U P E 2
C58A C 0.528(3) 0.410(4) 0.858(3) 0.121(9) Uani 0.065(3) 1 d D U P E 2
H58D H 0.519897 0.456599 0.843001 0.182 Uiso 0.065(3) 1 calc R U P E 2
H58E H 0.577968 0.407219 0.886564 0.182 Uiso 0.065(3) 1 calc R U P E 2
H58F H 0.484432 0.395804 0.883162 0.182 Uiso 0.065(3) 1 calc R U P E 2
C59A C 0.4399(13) 0.377(4) 0.726(3) 0.121(12) Uani 0.065(3) 1 d D U P E 2
H59D H 0.396449 0.382742 0.755656 0.181 Uiso 0.065(3) 1 calc R U P E 2
H59E H 0.426890 0.341605 0.693514 0.181 Uiso 0.065(3) 1 calc R U P E 2
H59F H 0.447648 0.419019 0.701968 0.181 Uiso 0.065(3) 1 calc R U P E 2
C60A C 0.519(3) 0.266(2) 0.810(4) 0.111(7) Uani 0.065(3) 1 d D U P E 2
H60D H 0.569944 0.245050 0.821570 0.167 Uiso 0.065(3) 1 calc R U P E 2
H60E H 0.489241 0.241113 0.773985 0.167 Uiso 0.065(3) 1 calc R U P E 2
H60F H 0.488477 0.267050 0.850470 0.167 Uiso 0.065(3) 1 calc R U P E 2
C39A C 0.6939(14) 0.4993(11) 1.0346(14) 0.090(3) Uani 0.29(2) 1 d D U P B 2
H39C H 0.716673 0.468397 1.070013 0.108 Uiso 0.29(2) 1 calc R U P B 2
H39D H 0.653848 0.474381 1.005490 0.108 Uiso 0.29(2) 1 calc R U P B 2
C40A C 0.6526(14) 0.5578(13) 1.0693(17) 0.098(3) Uani 0.29(2) 1 d D U P B 2
H40C H 0.610165 0.540724 1.096224 0.118 Uiso 0.29(2) 1 calc R U P B 2
H40D H 0.628982 0.589143 1.034774 0.118 Uiso 0.29(2) 1 calc R U P B 2
C41A C 0.7178(19) 0.5936(14) 1.1167(12) 0.102(3) Uani 0.29(2) 1 d D U P B 2
H41C H 0.694631 0.629977 1.142436 0.122 Uiso 0.29(2) 1 calc R U P B 2
H41D H 0.744457 0.561725 1.149200 0.122 Uiso 0.29(2) 1 calc R U P B 2
C42A C 0.7773(18) 0.6219(12) 1.0674(15) 0.098(3) Uani 0.29(2) 1 d D U P B 2
H42C H 0.749134 0.648927 1.031250 0.117 Uiso 0.29(2) 1 calc R U P B 2
H42D H 0.817532 0.650175 1.092497 0.117 Uiso 0.29(2) 1 calc R U P B 2
C43A C 0.8169(12) 0.5605(13) 1.0365(14) 0.086(3) Uani 0.29(2) 1 d D U P B 2
H43C H 0.860243 0.575475 1.009435 0.104 Uiso 0.29(2) 1 calc R U P B 2
H43D H 0.839943 0.531450 1.073406 0.104 Uiso 0.29(2) 1 calc R U P B 2
C61A C 0.6024(7) 0.5567(9) 0.7021(4) 0.106(2) Uani 0.735(9) 1 d D U P A 2
H61C H 0.595328 0.532366 0.658439 0.127 Uiso 0.735(9) 1 calc R U P A 2
H61D H 0.617825 0.603181 0.693003 0.127 Uiso 0.735(9) 1 calc R U P A 2
C62A C 0.5254(5) 0.5548(5) 0.7394(5) 0.123(2) Uani 0.735(9) 1 d D U P A 2
H62C H 0.500016 0.510375 0.736751 0.147 Uiso 0.735(9) 1 calc R U P A 2
H62D H 0.487044 0.589162 0.722387 0.147 Uiso 0.735(9) 1 calc R U P A 2
C63A C 0.5637(5) 0.571270 0.8148(4) 0.116(2) Uani 0.735(9) 1 d D U P A 2
H63C H 0.572991 0.619662 0.820648 0.139 Uiso 0.735(9) 1 calc R U P A 2
H63D H 0.529055 0.555730 0.849543 0.139 Uiso 0.735(9) 1 calc R U P A 2
C64A C 0.6426(5) 0.5324(6) 0.8194(4) 0.103(2) Uani 0.735(9) 1 d D U P A 2
H64C H 0.684426 0.557813 0.845967 0.123 Uiso 0.735(9) 1 calc R U P A 2
H64D H 0.636396 0.488634 0.841364 0.123 Uiso 0.735(9) 1 calc R U P A 2

loop_
_atom_site_aniso_label
_atom_site_aniso_U_11
_atom_site_aniso_U_22
_atom_site_aniso_U_33
_atom_site_aniso_U_23
_atom_site_aniso_U_13
_atom_site_aniso_U_12
Y1 0.0547(3) 0.0459(2) 0.0519(3) 0.0015(2) 0.01064(18) 0.0031(2)
O1 0.078(2) 0.073(2) 0.102(2) 0.0081(19) 0.0325(19) 0.0198(18)
C61 0.093(5) 0.095(6) 0.136(6) 0.001(5) 0.018(5) 0.028(5)
C62 0.100(5) 0.103(6) 0.149(5) -0.002(5) 0.028(5) 0.027(5)
C63 0.104(5) 0.108(6) 0.137(6) -0.004(5) 0.040(5) 0.020(5)
C64 0.101(6) 0.097(6) 0.120(5) -0.002(5) 0.044(5) 0.017(5)
N1 0.053(2) 0.056(2) 0.054(2) -0.0028(18) 0.0011(18) -0.0032(17)
N3 0.051(2) 0.0421(18) 0.047(2) -0.0014(16) 0.0112(16) 0.0013(16)
N4 0.063(2) 0.057(2) 0.047(2) 0.0017(17) 0.0144(18) -0.0035(19)
N5 0.080(3) 0.062(2) 0.073(2) -0.006(2) 0.020(2) 0.003(2)
C39 0.095(5) 0.082(4) 0.091(5) -0.007(4) 0.023(4) 0.005(4)
C40 0.101(4) 0.097(4) 0.100(5) -0.019(4) 0.027(4) 0.021(4)
C41 0.112(5) 0.095(4) 0.105(5) -0.030(4) 0.017(4) 0.025(4)
C42 0.114(4) 0.087(4) 0.098(5) -0.020(4) 0.014(4) 0.012(4)
C43 0.097(4) 0.071(4) 0.087(5) -0.015(4) 0.009(4) 0.011(4)
N6 0.053(2) 0.0448(19) 0.048(2) 0.0007(16) 0.0149(17) 0.0011(16)
C1 0.051(3) 0.046(2) 0.054(3) -0.005(2) 0.003(2) 0.006(2)
C2 0.051(3) 0.043(2) 0.049(2) -0.003(2) 0.005(2) 0.006(2)
C3 0.049(3) 0.054(3) 0.051(3) 0.004(2) 0.004(2) 0.009(2)
C4 0.063(3) 0.075(3) 0.061(3) 0.010(2) 0.009(2) 0.005(2)
C5 0.083(4) 0.117(5) 0.070(4) 0.031(3) 0.015(3) 0.002(3)
C6 0.095(4) 0.141(5) 0.048(3) 0.009(3) 0.005(3) -0.002(4)
C7 0.071(3) 0.103(4) 0.059(3) -0.004(3) -0.005(3) -0.004(3)
C8 0.049(3) 0.073(3) 0.051(3) -0.006(2) 0.003(2) 0.011(2)
C9 0.064(3) 0.061(3) 0.064(3) -0.011(2) -0.005(2) -0.006(2)
C10 0.057(3) 0.066(3) 0.125(4) -0.001(3) 0.000(3) 0.000(3)
C16 0.050(3) 0.045(2) 0.056(3) 0.004(2) 0.012(2) 0.000(2)
C17 0.053(3) 0.050(3) 0.041(2) 0.0037(19) 0.0063(19) -0.009(2)
C18 0.069(3) 0.052(3) 0.058(3) -0.010(2) 0.013(2) -0.006(2)
C19 0.091(4) 0.063(3) 0.066(3) -0.020(3) 0.015(3) -0.011(3)
C20 0.086(4) 0.071(3) 0.060(3) -0.014(3) 0.000(3) -0.019(3)
C21 0.062(3) 0.081(3) 0.057(3) 0.002(3) -0.005(2) -0.006(3)
C22 0.058(3) 0.051(3) 0.045(2) 0.0000(19) 0.006(2) -0.009(2)
C23 0.074(3) 0.061(3) 0.095(4) -0.024(3) 0.014(3) 0.001(3)
C24 0.121(5) 0.092(4) 0.143(5) 0.014(4) -0.013(4) 0.027(4)
C25 0.101(5) 0.118(5) 0.166(6) -0.052(5) 0.044(4) 0.015(4)
C26 0.057(3) 0.063(3) 0.053(3) 0.000(2) 0.005(2) -0.001(2)
C27 0.075(3) 0.074(3) 0.084(3) 0.008(3) 0.007(3) 0.005(3)
C28 0.090(4) 0.086(4) 0.066(3) 0.001(3) 0.024(3) 0.012(3)
C29 0.060(3) 0.058(3) 0.043(2) 0.005(2) 0.014(2) -0.008(2)
C30 0.058(3) 0.049(3) 0.047(2) 0.006(2) 0.017(2) 0.004(2)
C31 0.064(3) 0.063(3) 0.047(2) 0.014(2) 0.019(2) 0.010(2)
C32 0.082(4) 0.089(4) 0.062(3) 0.018(3) 0.017(3) 0.019(3)
C33 0.090(4) 0.122(5) 0.080(4) 0.032(4) 0.020(3) 0.033(4)
C34 0.079(4) 0.127(5) 0.054(3) 0.021(3) -0.004(3) 0.015(4)
C35 0.074(3) 0.098(4) 0.053(3) 0.014(3) 0.006(3) 0.001(3)
C36 0.061(3) 0.071(3) 0.048(3) 0.017(2) 0.007(2) -0.005(2)
C37 0.077(3) 0.063(3) 0.053(3) -0.001(2) 0.012(2) -0.005(2)
C38 0.089(4) 0.063(3) 0.071(3) -0.010(3) 0.024(3) 0.000(3)
C44 0.061(3) 0.041(2) 0.061(3) 0.007(2) 0.026(2) 0.001(2)
C45 0.053(3) 0.042(2) 0.056(3) -0.008(2) 0.008(2) 0.007(2)
C46 0.055(3) 0.048(2) 0.052(2) -0.007(2) 0.011(2) 0.006(2)
C47 0.079(4) 0.074(3) 0.061(3) -0.012(3) 0.017(3) 0.008(3)
C48 0.098(4) 0.078(4) 0.080(4) -0.037(3) 0.002(3) -0.002(3)
C49 0.075(4) 0.062(3) 0.104(4) -0.028(3) 0.019(3) -0.014(3)
C50 0.062(3) 0.048(3) 0.077(3) -0.015(2) 0.018(2) 0.001(2)
C51 0.060(3) 0.049(2) 0.052(2) -0.001(2) 0.015(2) 0.005(2)
C52 0.072(3) 0.062(3) 0.075(3) 0.002(2) 0.017(3) -0.002(2)
C53 0.096(4) 0.071(3) 0.075(3) 0.014(3) 0.023(3) 0.005(3)
C54 0.083(4) 0.060(3) 0.116(4) -0.019(3) 0.042(3) -0.016(3)
C55 0.099(5) 0.088(8) 0.162(8) -0.026(7) 0.061(5) -0.046(5)
C56 0.115(7) 0.065(4) 0.155(6) 0.023(4) 0.070(5) -0.010(4)
C57 0.074(3) 0.074(3) 0.086(3) -0.008(3) 0.024(3) -0.007(3)
Si1 0.0905(14) 0.0954(14) 0.0879(12) -0.0117(10) 0.0328(10) -0.0308(11)
C58 0.158(6) 0.120(6) 0.131(5) -0.018(5) 0.067(5) -0.033(5)
C59 0.099(5) 0.159(6) 0.142(6) 0.007(5) 0.017(4) -0.058(5)
C60 0.174(7) 0.132(6) 0.103(5) 0.028(4) 0.013(5) 0.000(5)
N2 0.049(4) 0.086(4) 0.127(6) 0.003(4) -0.009(4) -0.012(3)
C11 0.068(4) 0.106(5) 0.147(5) 0.004(4) -0.008(4) -0.012(4)
C12 0.074(5) 0.115(5) 0.151(5) -0.012(5) -0.019(5) -0.010(4)
C13 0.074(5) 0.113(5) 0.166(6) -0.008(5) 0.002(5) -0.032(4)
C14 0.089(5) 0.109(5) 0.179(6) 0.010(5) -0.010(5) -0.031(4)
C15 0.079(4) 0.108(5) 0.151(6) 0.013(5) -0.020(4) -0.028(4)
N2A 0.055(4) 0.083(4) 0.138(6) 0.002(5) -0.001(4) -0.015(4)
C11A 0.076(5) 0.111(5) 0.147(6) -0.010(5) 0.008(5) -0.019(4)
C12A 0.088(5) 0.122(5) 0.163(5) -0.020(5) -0.001(5) -0.024(4)
C13A 0.075(5) 0.113(5) 0.167(6) -0.009(5) 0.000(5) -0.028(5)
C14A 0.081(5) 0.117(5) 0.154(6) 0.006(5) 0.008(5) -0.035(4)
C15A 0.065(4) 0.100(5) 0.129(5) -0.002(5) 0.001(4) -0.022(4)
C55A 0.090(12) 0.074(15) 0.140(14) -0.007(13) 0.070(12) -0.041(12)
C56A 0.102(15) 0.063(12) 0.142(13) -0.004(12) 0.039(14) -0.033(12)
Si1A 0.100(6) 0.104(6) 0.109(6) -0.005(6) 0.018(6) -0.022(6)
C58A 0.131(15) 0.114(15) 0.125(15) -0.007(15) 0.050(15) -0.018(15)
C59A 0.11(2) 0.12(2) 0.13(2) 0.00(2) 0.02(2) -0.02(2)
C60A 0.098(12) 0.124(12) 0.113(12) -0.003(12) 0.018(12) -0.038(12)
C39A 0.096(6) 0.084(5) 0.092(6) -0.012(5) 0.026(5) 0.009(5)
C40A 0.104(5) 0.093(5) 0.099(6) -0.016(5) 0.021(5) 0.016(5)
C41A 0.109(6) 0.096(5) 0.102(6) -0.025(5) 0.019(5) 0.019(5)
C42A 0.109(5) 0.086(5) 0.099(6) -0.025(5) 0.017(5) 0.010(5)
C43A 0.096(5) 0.075(6) 0.089(6) -0.017(5) 0.016(5) 0.007(5)
C61A 0.092(4) 0.093(5) 0.132(5) -0.001(4) 0.013(4) 0.031(4)
C62A 0.100(4) 0.107(5) 0.163(5) 0.003(5) 0.026(4) 0.025(4)
C63A 0.105(5) 0.107(5) 0.141(5) -0.012(4) 0.045(4) 0.018(4)
C64A 0.108(5) 0.091(5) 0.115(4) -0.001(4) 0.049(4) 0.014(4)

loop_
_atom_type_symbol
_atom_type_description
_atom_type_scat_dispersion_real
_atom_type_scat_dispersion_imag
_atom_type_scat_source
C C 0.0033 0.0016 'International Tables Vol C Tables 4.2.6.8 and 6.1.1.4'
H H 0.0000 0.0000 'International Tables Vol C Tables 4.2.6.8 and 6.1.1.4'
N N 0.0061 0.0033 'International Tables Vol C Tables 4.2.6.8 and 6.1.1.4'
O O 0.0106 0.0060 'International Tables Vol C Tables 4.2.6.8 and 6.1.1.4'
Si Si 0.0817 0.0704 'International Tables Vol C Tables 4.2.6.8 and 6.1.1.4'
Y Y -2.7962 3.5667 'International Tables Vol C Tables 4.2.6.8 and 6.1.1.4'

loop_
_geom_angle_atom_site_label_1
_geom_angle_atom_site_label_2
_geom_angle_atom_site_label_3
_geom_angle
_geom_angle_site_symmetry_1
_geom_angle_site_symmetry_3
_geom_angle_publ_flag
O1 Y1 N3 77.11(18) . . ?
O1 Y1 N6 173.00(11) . . ?
O1 Y1 C1 91.97(14) . . ?
O1 Y1 C29 111.71(16) . . ?
O1 Y1 C57 82.0(2) . . ?
N6 Y1 N3 109.39(17) . . ?
N6 Y1 C1 88.08(14) . . ?
N6 Y1 C29 71.96(15) . . ?
C1 Y1 N3 69.29(12) . . ?
C1 Y1 C29 141.74(14) . . ?
C29 Y1 N3 86.62(15) . . ?
C57 Y1 N3 158.41(13) . . ?
C57 Y1 N6 91.27(19) . . ?
C57 Y1 C1 106.39(15) . . ?
C57 Y1 C29 106.35(18) . . ?
C61 O1 Y1 116.6(12) . . ?
C61 O1 C64 105.4(13) . . ?
C64 O1 Y1 119.4(12) . . ?
C61A O1 Y1 124.5(5) . . ?
C64A O1 Y1 120.6(4) . . ?
C64A O1 C61A 110.0(5) . . ?
O1 C61 H61A 111.3 . . ?
O1 C61 H61B 111.3 . . ?
O1 C61 C62 102.4(14) . . ?
H61A C61 H61B 109.2 . . ?
C62 C61 H61A 111.3 . . ?
C62 C61 H61B 111.3 . . ?
C61 C62 H62A 112.8 . . ?
C61 C62 H62B 112.8 . . ?
C61 C62 C63 94.4(18) . . ?
H62A C62 H62B 110.3 . . ?
C63 C62 H62A 112.8 . . ?
C63 C62 H62B 112.8 . . ?
C62 C63 H63A 112.3 . . ?
C62 C63 H63B 112.3 . . ?
H63A C63 H63B 109.9 . . ?
C64 C63 C62 97.3(15) . . ?
C64 C63 H63A 112.3 . . ?
C64 C63 H63B 112.3 . . ?
O1 C64 C63 106.1(13) . . ?
O1 C64 H64A 110.5 . . ?
O1 C64 H64B 110.5 . . ?
C63 C64 H64A 110.5 . . ?
C63 C64 H64B 110.5 . . ?
H64A C64 H64B 108.7 . . ?
C1 N1 C8 111.2(4) . . ?
C1 N1 C9 125.0(3) . . ?
C8 N1 C9 123.7(4) . . ?
C16 N3 Y1 111.7(3) . . ?
C16 N3 C17 117.0(3) . . ?
C17 N3 Y1 131.3(2) . . ?
C29 N4 C36 111.6(4) . . ?
C29 N4 C37 123.4(4) . . ?
C36 N4 C37 124.9(4) . . ?
C43 N5 C39 109.6(6) . . ?
C43 N5 C38 110.6(5) . . ?
C38 N5 C39 110.7(5) . . ?
C38 N5 C39A 108.1(9) . . ?
C43A N5 C38 112.3(10) . . ?
C43A N5 C39A 108.4(12) . . ?
N5 C39 H39A 109.4 . . ?
N5 C39 H39B 109.4 . . ?
N5 C39 C40 111.2(6) . . ?
H39A C39 H39B 108.0 . . ?
C40 C39 H39A 109.4 . . ?
C40 C39 H39B 109.4 . . ?
C39 C40 H40A 109.4 . . ?
C39 C40 H40B 109.4 . . ?
H40A C40 H40B 108.0 . . ?
C41 C40 C39 111.2(7) . . ?
C41 C40 H40A 109.4 . . ?
C41 C40 H40B 109.4 . . ?
C40 C41 H41A 108.9 . . ?
C40 C41 H41B 108.9 . . ?
C40 C41 C42 113.3(7) . . ?
H41A C41 H41B 107.7 . . ?
C42 C41 H41A 108.9 . . ?
C42 C41 H41B 108.9 . . ?
C41 C42 H42A 109.3 . . ?
C41 C42 H42B 109.3 . . ?
H42A C42 H42B 107.9 . . ?
C43 C42 C41 111.7(8) . . ?
C43 C42 H42A 109.3 . . ?
C43 C42 H42B 109.3 . . ?
N5 C43 C42 113.0(7) . . ?
N5 C43 H43A 109.0 . . ?
N5 C43 H43B 109.0 . . ?
C42 C43 H43A 109.0 . . ?
C42 C43 H43B 109.0 . . ?
H43A C43 H43B 107.8 . . ?
C44 N6 Y1 112.3(3) . . ?
C44 N6 C45 117.5(3) . . ?
C45 N6 Y1 130.2(2) . . ?
N1 C1 Y1 140.7(3) . . ?
N1 C1 C2 106.1(3) . . ?
C2 C1 Y1 113.2(3) . . ?
C1 C2 C3 109.7(4) . . ?
C1 C2 C16 122.6(4) . . ?
C3 C2 C16 127.5(4) . . ?
C4 C3 C2 135.9(4) . . ?
C4 C3 C8 119.0(4) . . ?
C8 C3 C2 105.1(4) . . ?
C3 C4 H4 120.5 . . ?
C5 C4 C3 119.0(5) . . ?
C5 C4 H4 120.5 . . ?
C4 C5 H5 119.5 . . ?
C4 C5 C6 120.9(5) . . ?
C6 C5 H5 119.5 . . ?
C5 C6 H6 119.0 . . ?
C7 C6 C5 122.0(5) . . ?
C7 C6 H6 119.0 . . ?
C6 C7 H7 121.2 . . ?
C6 C7 C8 117.6(5) . . ?
C8 C7 H7 121.2 . . ?
N1 C8 C3 107.9(4) . . ?
N1 C8 C7 130.6(4) . . ?
C7 C8 C3 121.5(4) . . ?
N1 C9 H9A 109.3 . . ?
N1 C9 H9B 109.3 . . ?
N1 C9 C10 111.7(4) . . ?
H9A C9 H9B 107.9 . . ?
C10 C9 H9A 109.3 . . ?
C10 C9 H9B 109.3 . . ?
C9 C10 H10A 109.3 . . ?
C9 C10 H10B 109.3 . . ?
C9 C10 H10C 108.9 . . ?
C9 C10 H10D 108.9 . . ?
H10A C10 H10B 108.0 . . ?
H10C C10 H10D 107.7 . . ?
N2 C10 C9 111.6(6) . . ?
N2 C10 H10A 109.3 . . ?
N2 C10 H10B 109.3 . . ?
N2A C10 C9 113.5(8) . . ?
N2A C10 H10C 108.9 . . ?
N2A C10 H10D 108.9 . . ?
N3 C16 C2 123.1(4) . . ?
N3 C16 H16 118.5 . . ?
C2 C16 H16 118.5 . . ?
C18 C17 N3 120.8(4) . . ?
C22 C17 N3 118.4(4) . . ?
C22 C17 C18 120.8(4) . . ?
C17 C18 C23 122.9(4) . . ?
C19 C18 C17 117.8(4) . . ?
C19 C18 C23 119.2(4) . . ?
C18 C19 H19 118.8 . . ?
C20 C19 C18 122.3(5) . . ?
C20 C19 H19 118.8 . . ?
C19 C20 H20 120.5 . . ?
C19 C20 C21 119.1(4) . . ?
C21 C20 H20 120.5 . . ?
C20 C21 H21 118.9 . . ?
C20 C21 C22 122.2(5) . . ?
C22 C21 H21 118.9 . . ?
C17 C22 C21 117.7(4) . . ?
C17 C22 C26 121.2(4) . . ?
C21 C22 C26 120.7(4) . . ?
C18 C23 H23 107.7 . . ?
C18 C23 C25 111.6(5) . . ?
C24 C23 C18 112.1(4) . . ?
C24 C23 H23 107.7 . . ?
C24 C23 C25 109.9(5) . . ?
C25 C23 H23 107.7 . . ?
C23 C24 H24A 109.5 . . ?
C23 C24 H24B 109.5 . . ?
C23 C24 H24C 109.5 . . ?
H24A C24 H24B 109.5 . . ?
H24A C24 H24C 109.5 . . ?
H24B C24 H24C 109.5 . . ?
C23 C25 H25A 109.5 . . ?
C23 C25 H25B 109.5 . . ?
C23 C25 H25C 109.5 . . ?
H25A C25 H25B 109.5 . . ?
H25A C25 H25C 109.5 . . ?
H25B C25 H25C 109.5 . . ?
C22 C26 H26 108.1 . . ?
C22 C26 C27 114.3(4) . . ?
C22 C26 C28 107.9(4) . . ?
C27 C26 H26 108.1 . . ?
C27 C26 C28 110.1(4) . . ?
C28 C26 H26 108.1 . . ?
C26 C27 H27A 109.5 . . ?
C26 C27 H27B 109.5 . . ?
C26 C27 H27C 109.5 . . ?
H27A C27 H27B 109.5 . . ?
H27A C27 H27C 109.5 . . ?
H27B C27 H27C 109.5 . . ?
C26 C28 H28A 109.5 . . ?
C26 C28 H28B 109.5 . . ?
C26 C28 H28C 109.5 . . ?
H28A C28 H28B 109.5 . . ?
H28A C28 H28C 109.5 . . ?
H28B C28 H28C 109.5 . . ?
N4 C29 Y1 145.8(3) . . ?
N4 C29 C30 105.8(4) . . ?
C30 C29 Y1 108.4(3) . . ?
C29 C30 C31 109.4(4) . . ?
C29 C30 C44 123.6(4) . . ?
C44 C30 C31 126.7(4) . . ?
C32 C31 C30 135.2(4) . . ?
C32 C31 C36 119.2(4) . . ?
C36 C31 C30 105.6(4) . . ?
C31 C32 H32 121.0 . . ?
C33 C32 C31 118.0(5) . . ?
C33 C32 H32 121.0 . . ?
C32 C33 H33 119.3 . . ?
C34 C33 C32 121.3(5) . . ?
C34 C33 H33 119.3 . . ?
C33 C34 H34 119.0 . . ?
C35 C34 C33 122.1(5) . . ?
C35 C34 H34 119.0 . . ?
C34 C35 H35 121.6 . . ?
C34 C35 C36 116.8(5) . . ?
C36 C35 H35 121.6 . . ?
N4 C36 C31 107.6(4) . . ?
C35 C36 N4 129.9(5) . . ?
C35 C36 C31 122.5(5) . . ?
N4 C37 H37A 109.6 . . ?
N4 C37 H37B 109.6 . . ?
N4 C37 C38 110.4(4) . . ?
H37A C37 H37B 108.1 . . ?
C38 C37 H37A 109.6 . . ?
C38 C37 H37B 109.6 . . ?
N5 C38 C37 113.4(4) . . ?
N5 C38 H38A 108.9 . . ?
N5 C38 H38B 108.9 . . ?
C37 C38 H38A 108.9 . . ?
C37 C38 H38B 108.9 . . ?
H38A C38 H38B 107.7 . . ?
N6 C44 C30 123.4(4) . . ?
N6 C44 H44 118.3 . . ?
C30 C44 H44 118.3 . . ?
C46 C45 N6 117.8(4) . . ?
C46 C45 C50 121.2(4) . . ?
C50 C45 N6 120.9(4) . . ?
C45 C46 C51 121.5(4) . . ?
C47 C46 C45 117.9(4) . . ?
C47 C46 C51 120.4(4) . . ?
C46 C47 H47 119.5 . . ?
C48 C47 C46 121.0(4) . . ?
C48 C47 H47 119.5 . . ?
C47 C48 H48 119.8 . . ?
C49 C48 C47 120.5(5) . . ?
C49 C48 H48 119.8 . . ?
C48 C49 H49 119.4 . . ?
C48 C49 C50 121.1(5) . . ?
C50 C49 H49 119.4 . . ?
C45 C50 C54 122.8(4) . . ?
C49 C50 C45 118.2(4) . . ?
C49 C50 C54 119.0(4) . . ?
C46 C51 H51 107.7 . . ?
C46 C51 C52 109.3(4) . . ?
C46 C51 C53 114.0(4) . . ?
C52 C51 H51 107.7 . . ?
C53 C51 H51 107.7 . . ?
C53 C51 C52 110.4(3) . . ?
C51 C52 H52A 109.5 . . ?
C51 C52 H52B 109.5 . . ?
C51 C52 H52C 109.5 . . ?
H52A C52 H52B 109.5 . . ?
H52A C52 H52C 109.5 . . ?
H52B C52 H52C 109.5 . . ?
C51 C53 H53A 109.5 . . ?
C51 C53 H53B 109.5 . . ?
C51 C53 H53C 109.5 . . ?
H53A C53 H53B 109.5 . . ?
H53A C53 H53C 109.5 . . ?
H53B C53 H53C 109.5 . . ?
C50 C54 H54 107.5 . . ?
C50 C54 H54A 107.2 . . ?
C50 C54 C55 116.2(8) . . ?
C50 C54 C56 108.0(6) . . ?
C50 C54 C55A 99(2) . . ?
C50 C54 C56A 124(2) . . ?
C55 C54 H54 107.5 . . ?
C55 C54 C56 109.9(5) . . ?
C56 C54 H54 107.5 . . ?
C55A C54 H54A 107.2 . . ?
C56A C54 H54A 107.2 . . ?
C56A C54 C55A 110.8(15) . . ?
C54 C55 H55A 109.5 . . ?
C54 C55 H55B 109.5 . . ?
C54 C55 H55C 109.5 . . ?
H55A C55 H55B 109.5 . . ?
H55A C55 H55C 109.5 . . ?
H55B C55 H55C 109.5 . . ?
C54 C56 H56A 109.5 . . ?
C54 C56 H56B 109.5 . . ?
C54 C56 H56C 109.5 . . ?
H56A C56 H56B 109.5 . . ?
H56A C56 H56C 109.5 . . ?
H56B C56 H56C 109.5 . . ?
Y1 C57 H57A 101.8 . . ?
Y1 C57 H57B 101.8 . . ?
Y1 C57 H57C 99.4 . . ?
Y1 C57 H57D 99.4 . . ?
H57A C57 H57B 104.7 . . ?
H57C C57 H57D 104.0 . . ?
Si1 C57 Y1 140.7(3) . . ?
Si1 C57 H57A 101.8 . . ?
Si1 C57 H57B 101.8 . . ?
Si1A C57 Y1 149.4(8) . . ?
Si1A C57 H57C 99.4 . . ?
Si1A C57 H57D 99.4 . . ?
C57 Si1 C58 113.5(3) . . ?
C57 Si1 C59 113.3(3) . . ?
C57 Si1 C60 113.2(3) . . ?
C58 Si1 C59 107.2(3) . . ?
C58 Si1 C60 103.2(4) . . ?
C59 Si1 C60 105.6(4) . . ?
Si1 C58 H58A 109.5 . . ?
Si1 C58 H58B 109.5 . . ?
Si1 C58 H58C 109.5 . . ?
H58A C58 H58B 109.5 . . ?
H58A C58 H58C 109.5 . . ?
H58B C58 H58C 109.5 . . ?
Si1 C59 H59A 109.5 . . ?
Si1 C59 H59B 109.5 . . ?
Si1 C59 H59C 109.5 . . ?
H59A C59 H59B 109.5 . . ?
H59A C59 H59C 109.5 . . ?
H59B C59 H59C 109.5 . . ?
Si1 C60 H60A 109.5 . . ?
Si1 C60 H60B 109.5 . . ?
Si1 C60 H60C 109.5 . . ?
H60A C60 H60B 109.5 . . ?
H60A C60 H60C 109.5 . . ?
H60B C60 H60C 109.5 . . ?
C11 N2 C10 112.8(9) . . ?
C15 N2 C10 108.7(8) . . ?
C15 N2 C11 109.3(10) . . ?
N2 C11 H11A 109.0 . . ?
N2 C11 H11B 109.0 . . ?
N2 C11 C12 112.8(9) . . ?
H11A C11 H11B 107.8 . . ?
C12 C11 H11A 109.0 . . ?
C12 C11 H11B 109.0 . . ?
C11 C12 H12A 110.2 . . ?
C11 C12 H12B 110.2 . . ?
C11 C12 C13 107.7(11) . . ?
H12A C12 H12B 108.5 . . ?
C13 C12 H12A 110.2 . . ?
C13 C12 H12B 110.2 . . ?
C12 C13 H13A 110.2 . . ?
C12 C13 H13B 110.2 . . ?
H13A C13 H13B 108.5 . . ?
C14 C13 C12 107.6(11) . . ?
C14 C13 H13A 110.2 . . ?
C14 C13 H13B 110.2 . . ?
C13 C14 H14A 110.3 . . ?
C13 C14 H14B 110.3 . . ?
C13 C14 C15 107.0(12) . . ?
H14A C14 H14B 108.6 . . ?
C15 C14 H14A 110.3 . . ?
C15 C14 H14B 110.3 . . ?
N2 C15 C14 110.2(10) . . ?
N2 C15 H15A 109.6 . . ?
N2 C15 H15B 109.6 . . ?
C14 C15 H15A 109.6 . . ?
C14 C15 H15B 109.6 . . ?
H15A C15 H15B 108.1 . . ?
C11A N2A C10 107.0(10) . . ?
C11A N2A C15A 109.7(13) . . ?
C15A N2A C10 115.3(11) . . ?
N2A C11A H11C 109.1 . . ?
N2A C11A H11D 109.1 . . ?
N2A C11A C12A 112.4(12) . . ?
H11C C11A H11D 107.8 . . ?
C12A C11A H11C 109.1 . . ?
C12A C11A H11D 109.1 . . ?
C11A C12A H12C 108.7 . . ?
C11A C12A H12D 108.7 . . ?
H12C C12A H12D 107.6 . . ?
C13A C12A C11A 114.2(14) . . ?
C13A C12A H12C 108.7 . . ?
C13A C12A H12D 108.7 . . ?
C12A C13A H13C 110.6 . . ?
C12A C13A H13D 110.6 . . ?
C12A C13A C14A 105.5(14) . . ?
H13C C13A H13D 108.8 . . ?
C14A C13A H13C 110.6 . . ?
C14A C13A H13D 110.6 . . ?
C13A C14A H14C 109.0 . . ?
C13A C14A H14D 109.0 . . ?
H14C C14A H14D 107.8 . . ?
C15A C14A C13A 112.9(14) . . ?
C15A C14A H14C 109.0 . . ?
C15A C14A H14D 109.0 . . ?
N2A C15A C14A 109.3(10) . . ?
N2A C15A H15C 109.8 . . ?
N2A C15A H15D 109.8 . . ?
C14A C15A H15C 109.8 . . ?
C14A C15A H15D 109.8 . . ?
H15C C15A H15D 108.3 . . ?
C54 C55A H55D 114.3 . . ?
C54 C55A H55E 103.6 . . ?
C54 C55A H55F 110.3 . . ?
H55D C55A H55E 109.5 . . ?
H55D C55A H55F 109.5 . . ?
H55E C55A H55F 109.5 . . ?
C54 C56A H56D 121.7 . . ?
C54 C56A H56E 105.2 . . ?
C54 C56A H56F 100.8 . . ?
H56D C56A H56E 109.5 . . ?
H56D C56A H56F 109.5 . . ?
H56E C56A H56F 109.5 . . ?
C57 Si1A C58A 114.6(12) . . ?
C57 Si1A C59A 113.5(12) . . ?
C57 Si1A C60A 113.9(12) . . ?
C58A Si1A C59A 102.5(19) . . ?
C58A Si1A C60A 106(2) . . ?
C60A Si1A C59A 105.0(19) . . ?
Si1A C58A H58D 109.5 . . ?
Si1A C58A H58E 109.5 . . ?
Si1A C58A H58F 109.5 . . ?
H58D C58A H58E 109.5 . . ?
H58D C58A H58F 109.5 . . ?
H58E C58A H58F 109.5 . . ?
Si1A C59A H59D 109.5 . . ?
Si1A C59A H59E 109.5 . . ?
Si1A C59A H59F 109.5 . . ?
H59D C59A H59E 109.5 . . ?
H59D C59A H59F 109.5 . . ?
H59E C59A H59F 109.5 . . ?
Si1A C60A H60D 109.5 . . ?
Si1A C60A H60E 109.5 . . ?
Si1A C60A H60F 109.5 . . ?
H60D C60A H60E 109.5 . . ?
H60D C60A H60F 109.5 . . ?
H60E C60A H60F 109.5 . . ?
N5 C39A H39C 109.0 . . ?
N5 C39A H39D 109.0 . . ?
N5 C39A C40A 112.8(14) . . ?
H39C C39A H39D 107.8 . . ?
C40A C39A H39C 109.0 . . ?
C40A C39A H39D 109.0 . . ?
C39A C40A H40C 110.4 . . ?
C39A C40A H40D 110.4 . . ?
C39A C40A C41A 106.8(15) . . ?
H40C C40A H40D 108.6 . . ?
C41A C40A H40C 110.4 . . ?
C41A C40A H40D 110.4 . . ?
C40A C41A H41C 110.8 . . ?
C40A C41A H41D 110.8 . . ?
H41C C41A H41D 108.9 . . ?
C42A C41A C40A 104.8(16) . . ?
C42A C41A H41C 110.8 . . ?
C42A C41A H41D 110.8 . . ?
C41A C42A H42C 110.5 . . ?
C41A C42A H42D 110.5 . . ?
H42C C42A H42D 108.7 . . ?
C43A C42A C41A 106.1(16) . . ?
C43A C42A H42C 110.5 . . ?
C43A C42A H42D 110.5 . . ?
N5 C43A C42A 110.5(15) . . ?
N5 C43A H43C 109.5 . . ?
N5 C43A H43D 109.5 . . ?
C42A C43A H43C 109.5 . . ?
C42A C43A H43D 109.5 . . ?
H43C C43A H43D 108.1 . . ?
O1 C61A H61C 110.8 . . ?
O1 C61A H61D 110.8 . . ?
O1 C61A C62A 104.9(8) . . ?
H61C C61A H61D 108.8 . . ?
C62A C61A H61C 110.8 . . ?
C62A C61A H61D 110.8 . . ?
C61A C62A H62C 112.1 . . ?
C61A C62A H62D 112.1 . . ?
C61A C62A C63A 98.2(8) . . ?
H62C C62A H62D 109.8 . . ?
C63A C62A H62C 112.1 . . ?
C63A C62A H62D 112.1 . . ?
C62A C63A H63C 111.1 . . ?
C62A C63A H63D 111.1 . . ?
H63C C63A H63D 109.0 . . ?
C64A C63A C62A 103.5(6) . . ?
C64A C63A H63C 111.1 . . ?
C64A C63A H63D 111.1 . . ?
O1 C64A C63A 105.4(6) . . ?
O1 C64A H64C 110.7 . . ?
O1 C64A H64D 110.7 . . ?
C63A C64A H64C 110.7 . . ?
C63A C64A H64D 110.7 . . ?
H64C C64A H64D 108.8 . . ?

loop_
_geom_bond_atom_site_label_1
_geom_bond_atom_site_label_2
_geom_bond_distance
_geom_bond_site_symmetry_2
_geom_bond_publ_flag
Y1 O1 2.403(4) . ?
Y1 N3 2.634(5) . ?
Y1 N6 2.485(5) . ?
Y1 C1 2.485(6) . ?
Y1 C29 2.488(5) . ?
Y1 C57 2.424(6) . ?
O1 C61 1.457(15) . ?
O1 C64 1.469(14) . ?
O1 C61A 1.444(8) . ?
O1 C64A 1.443(8) . ?
C61 H61A 0.9700 . ?
C61 H61B 0.9700 . ?
C61 C62 1.545(16) . ?
C62 H62A 0.9700 . ?
C62 H62B 0.9700 . ?
C62 C63 1.567(15) . ?
C63 H63A 0.9700 . ?
C63 H63B 0.9700 . ?
C63 C64 1.528(15) . ?
C64 H64A 0.9700 . ?
C64 H64B 0.9700 . ?
N1 C1 1.374(5) . ?
N1 C8 1.393(5) . ?
N1 C9 1.458(5) . ?
N3 C16 1.295(5) . ?
N3 C17 1.453(5) . ?
N4 C29 1.376(5) . ?
N4 C36 1.398(5) . ?
N4 C37 1.473(5) . ?
N5 C39 1.472(8) . ?
N5 C43 1.453(8) . ?
N5 C38 1.461(5) . ?
N5 C39A 1.467(13) . ?
N5 C43A 1.457(13) . ?
C39 H39A 0.9700 . ?
C39 H39B 0.9700 . ?
C39 C40 1.513(8) . ?
C40 H40A 0.9700 . ?
C40 H40B 0.9700 . ?
C40 C41 1.507(9) . ?
C41 H41A 0.9700 . ?
C41 H41B 0.9700 . ?
C41 C42 1.511(10) . ?
C42 H42A 0.9700 . ?
C42 H42B 0.9700 . ?
C42 C43 1.501(9) . ?
C43 H43A 0.9700 . ?
C43 H43B 0.9700 . ?
N6 C44 1.301(5) . ?
N6 C45 1.450(5) . ?
C1 C2 1.400(6) . ?
C2 C3 1.444(6) . ?
C2 C16 1.449(5) . ?
C3 C4 1.401(6) . ?
C3 C8 1.412(6) . ?
C4 H4 0.9300 . ?
C4 C5 1.382(7) . ?
C5 H5 0.9300 . ?
C5 C6 1.389(7) . ?
C6 H6 0.9300 . ?
C6 C7 1.369(7) . ?
C7 H7 0.9300 . ?
C7 C8 1.402(6) . ?
C9 H9A 0.9700 . ?
C9 H9B 0.9700 . ?
C9 C10 1.493(6) . ?
C10 H10A 0.9700 . ?
C10 H10B 0.9700 . ?
C10 H10C 0.9700 . ?
C10 H10D 0.9700 . ?
C10 N2 1.472(10) . ?
C10 N2A 1.461(12) . ?
C16 H16 0.9300 . ?
C17 C18 1.414(6) . ?
C17 C22 1.398(6) . ?
C18 C19 1.400(6) . ?
C18 C23 1.514(7) . ?
C19 H19 0.9300 . ?
C19 C20 1.363(7) . ?
C20 H20 0.9300 . ?
C20 C21 1.370(6) . ?
C21 H21 0.9300 . ?
C21 C22 1.407(6) . ?
C22 C26 1.526(6) . ?
C23 H23 0.9800 . ?
C23 C24 1.507(7) . ?
C23 C25 1.538(7) . ?
C24 H24A 0.9600 . ?
C24 H24B 0.9600 . ?
C24 H24C 0.9600 . ?
C25 H25A 0.9600 . ?
C25 H25B 0.9600 . ?
C25 H25C 0.9600 . ?
C26 H26 0.9800 . ?
C26 C27 1.531(6) . ?
C26 C28 1.540(6) . ?
C27 H27A 0.9600 . ?
C27 H27B 0.9600 . ?
C27 H27C 0.9600 . ?
C28 H28A 0.9600 . ?
C28 H28B 0.9600 . ?
C28 H28C 0.9600 . ?
C29 C30 1.411(6) . ?
C30 C31 1.446(6) . ?
C30 C44 1.424(6) . ?
C31 C32 1.399(6) . ?
C31 C36 1.412(6) . ?
C32 H32 0.9300 . ?
C32 C33 1.390(7) . ?
C33 H33 0.9300 . ?
C33 C34 1.389(7) . ?
C34 H34 0.9300 . ?
C34 C35 1.376(7) . ?
C35 H35 0.9300 . ?
C35 C36 1.390(6) . ?
C37 H37A 0.9700 . ?
C37 H37B 0.9700 . ?
C37 C38 1.512(6) . ?
C38 H38A 0.9700 . ?
C38 H38B 0.9700 . ?
C44 H44 0.9300 . ?
C45 C46 1.400(6) . ?
C45 C50 1.406(6) . ?
C46 C47 1.393(6) . ?
C46 C51 1.515(6) . ?
C47 H47 0.9300 . ?
C47 C48 1.377(7) . ?
C48 H48 0.9300 . ?
C48 C49 1.365(7) . ?
C49 H49 0.9300 . ?
C49 C50 1.387(6) . ?
C50 C54 1.508(6) . ?
C51 H51 0.9800 . ?
C51 C52 1.541(6) . ?
C51 C53 1.525(6) . ?
C52 H52A 0.9600 . ?
C52 H52B 0.9600 . ?
C52 H52C 0.9600 . ?
C53 H53A 0.9600 . ?
C53 H53B 0.9600 . ?
C53 H53C 0.9600 . ?
C54 H54 0.9800 . ?
C54 H54A 0.9800 . ?
C54 C55 1.549(8) . ?
C54 C56 1.568(8) . ?
C54 C55A 1.563(16) . ?
C54 C56A 1.553(14) . ?
C55 H55A 0.9600 . ?
C55 H55B 0.9600 . ?
C55 H55C 0.9600 . ?
C56 H56A 0.9600 . ?
C56 H56B 0.9600 . ?
C56 H56C 0.9600 . ?
C57 H57A 0.9700 . ?
C57 H57B 0.9700 . ?
C57 H57C 0.9700 . ?
C57 H57D 0.9700 . ?
C57 Si1 1.848(5) . ?
C57 Si1A 1.826(13) . ?
Si1 C58 1.861(6) . ?
Si1 C59 1.879(7) . ?
Si1 C60 1.883(7) . ?
C58 H58A 0.9600 . ?
C58 H58B 0.9600 . ?
C58 H58C 0.9600 . ?
C59 H59A 0.9600 . ?
C59 H59B 0.9600 . ?
C59 H59C 0.9600 . ?
C60 H60A 0.9600 . ?
C60 H60B 0.9600 . ?
C60 H60C 0.9600 . ?
N2 C11 1.455(11) . ?
N2 C15 1.402(12) . ?
C11 H11A 0.9700 . ?
C11 H11B 0.9700 . ?
C11 C12 1.524(10) . ?
C12 H12A 0.9700 . ?
C12 H12B 0.9700 . ?
C12 C13 1.524(13) . ?
C13 H13A 0.9700 . ?
C13 H13B 0.9700 . ?
C13 C14 1.489(12) . ?
C14 H14A 0.9700 . ?
C14 H14B 0.9700 . ?
C14 C15 1.546(11) . ?
C15 H15A 0.9700 . ?
C15 H15B 0.9700 . ?
N2A C11A 1.395(13) . ?
N2A C15A 1.457(13) . ?
C11A H11C 0.9700 . ?
C11A H11D 0.9700 . ?
C11A C12A 1.522(12) . ?
C12A H12C 0.9700 . ?
C12A H12D 0.9700 . ?
C12A C13A 1.483(13) . ?
C13A H13C 0.9700 . ?
C13A H13D 0.9700 . ?
C13A C14A 1.526(14) . ?
C14A H14C 0.9700 . ?
C14A H14D 0.9700 . ?
C14A C15A 1.488(11) . ?
C15A H15C 0.9700 . ?
C15A H15D 0.9700 . ?
C55A H55D 0.9601 . ?
C55A H55E 0.9600 . ?
C55A H55F 0.9600 . ?
C56A H56D 0.9600 . ?
C56A H56E 0.9599 . ?
C56A H56F 0.9601 . ?
Si1A C58A 1.858(15) . ?
Si1A C59A 1.871(15) . ?
Si1A C60A 1.867(15) . ?
C58A H58D 0.9600 . ?
C58A H58E 0.9600 . ?
C58A H58F 0.9600 . ?
C59A H59D 0.9600 . ?
C59A H59E 0.9600 . ?
C59A H59F 0.9600 . ?
C60A H60D 0.9600 . ?
C60A H60E 0.9600 . ?
C60A H60F 0.9600 . ?
C39A H39C 0.9700 . ?
C39A H39D 0.9700 . ?
C39A C40A 1.524(14) . ?
C40A H40C 0.9700 . ?
C40A H40D 0.9700 . ?
C40A C41A 1.534(14) . ?
C41A H41C 0.9700 . ?
C41A H41D 0.9700 . ?
C41A C42A 1.533(15) . ?
C42A H42C 0.9700 . ?
C42A H42D 0.9700 . ?
C42A C43A 1.522(14) . ?
C43A H43C 0.9700 . ?
C43A H43D 0.9700 . ?
C61A H61C 0.9700 . ?
C61A H61D 0.9700 . ?
C61A C62A 1.520(12) . ?
C62A H62C 0.9700 . ?
C62A H62D 0.9700 . ?
C62A C63A 1.578(10) . ?
C63A H63C 0.9700 . ?
C63A H63D 0.9700 . ?
C63A C64A 1.514(9) . ?
C64A H64C 0.9700 . ?
C64A H64D 0.9700 . ?

loop_
_geom_torsion_atom_site_label_1
_geom_torsion_atom_site_label_2
_geom_torsion_atom_site_label_3
_geom_torsion_atom_site_label_4
_geom_torsion
_geom_torsion_site_symmetry_1
_geom_torsion_site_symmetry_2
_geom_torsion_site_symmetry_3
_geom_torsion_site_symmetry_4
_geom_torsion_publ_flag
Y1 O1 C61 C62 166.8(18) . . . . ?
Y1 O1 C64 C63 -129.3(17) . . . . ?
Y1 O1 C61A C62A 127.4(7) . . . . ?
Y1 O1 C64A C63A -154.7(4) . . . . ?
Y1 N3 C16 C2 -1.8(4) . . . . ?
Y1 N3 C17 C18 -97.2(4) . . . . ?
Y1 N3 C17 C22 81.5(4) . . . . ?
Y1 N6 C44 C30 -3.5(4) . . . . ?
Y1 N6 C45 C46 83.2(4) . . . . ?
Y1 N6 C45 C50 -94.0(4) . . . . ?
Y1 C1 C2 C3 178.1(2) . . . . ?
Y1 C1 C2 C16 2.6(5) . . . . ?
Y1 C29 C30 C31 -179.2(2) . . . . ?
Y1 C29 C30 C44 6.3(5) . . . . ?
Y1 C57 Si1 C58 57.5(5) . . . . ?
Y1 C57 Si1 C59 -180.0(4) . . . . ?
Y1 C57 Si1 C60 -59.7(5) . . . . ?
Y1 C57 Si1A C58A -12(3) . . . . ?
Y1 C57 Si1A C59A 105(3) . . . . ?
Y1 C57 Si1A C60A -135(3) . . . . ?
O1 C61 C62 C63 -54(3) . . . . ?
O1 C61A C62A C63A 40.2(12) . . . . ?
C61 O1 C64 C63 4(3) . . . . ?
C61 C62 C63 C64 53(3) . . . . ?
C62 C63 C64 O1 -37(3) . . . . ?
C64 O1 C61 C62 32(4) . . . . ?
N1 C1 C2 C3 -0.1(4) . . . . ?
N1 C1 C2 C16 -175.7(3) . . . . ?
N1 C9 C10 N2 172.4(5) . . . . ?
N1 C9 C10 N2A -167.6(6) . . . . ?
N3 C17 C18 C19 178.0(3) . . . . ?
N3 C17 C18 C23 -4.6(6) . . . . ?
N3 C17 C22 C21 -176.4(3) . . . . ?
N3 C17 C22 C26 9.7(5) . . . . ?
N4 C29 C30 C31 -0.4(4) . . . . ?
N4 C29 C30 C44 -174.9(3) . . . . ?
N4 C37 C38 N5 -170.3(4) . . . . ?
N5 C39 C40 C41 -55.2(9) . . . . ?
N5 C39A C40A C41A -61(2) . . . . ?
C39 N5 C43 C42 -59.8(8) . . . . ?
C39 N5 C38 C37 156.3(7) . . . . ?
C39 C40 C41 C42 47.9(12) . . . . ?
C40 C41 C42 C43 -46.2(12) . . . . ?
C41 C42 C43 N5 52.4(11) . . . . ?
C43 N5 C39 C40 60.8(8) . . . . ?
C43 N5 C38 C37 -82.0(7) . . . . ?
N6 C45 C46 C47 -176.4(4) . . . . ?
N6 C45 C46 C51 9.1(5) . . . . ?
N6 C45 C50 C49 175.3(4) . . . . ?
N6 C45 C50 C54 -6.3(6) . . . . ?
C1 N1 C8 C3 0.5(4) . . . . ?
C1 N1 C8 C7 179.4(4) . . . . ?
C1 N1 C9 C10 90.8(5) . . . . ?
C1 C2 C3 C4 -178.7(5) . . . . ?
C1 C2 C3 C8 0.4(4) . . . . ?
C1 C2 C16 N3 -0.5(6) . . . . ?
C2 C3 C4 C5 179.8(5) . . . . ?
C2 C3 C8 N1 -0.5(4) . . . . ?
C2 C3 C8 C7 -179.6(4) . . . . ?
C3 C2 C16 N3 -175.2(4) . . . . ?
C3 C4 C5 C6 -0.3(8) . . . . ?
C4 C3 C8 N1 178.8(3) . . . . ?
C4 C3 C8 C7 -0.3(6) . . . . ?
C4 C5 C6 C7 -0.5(9) . . . . ?
C5 C6 C7 C8 0.9(8) . . . . ?
C6 C7 C8 N1 -179.4(5) . . . . ?
C6 C7 C8 C3 -0.5(7) . . . . ?
C8 N1 C1 Y1 -177.7(3) . . . . ?
C8 N1 C1 C2 -0.2(4) . . . . ?
C8 N1 C9 C10 -86.4(5) . . . . ?
C8 C3 C4 C5 0.7(6) . . . . ?
C9 N1 C1 Y1 4.8(6) . . . . ?
C9 N1 C1 C2 -177.7(3) . . . . ?
C9 N1 C8 C3 178.0(3) . . . . ?
C9 N1 C8 C7 -3.0(7) . . . . ?
C9 C10 N2 C11 -155.8(9) . . . . ?
C9 C10 N2 C15 82.8(11) . . . . ?
C9 C10 N2A C11A -98.6(13) . . . . ?
C9 C10 N2A C15A 139.1(11) . . . . ?
C10 N2 C11 C12 -179.8(9) . . . . ?
C10 N2 C15 C14 -174.9(9) . . . . ?
C10 N2A C11A C12A 176.3(11) . . . . ?
C10 N2A C15A C14A -177.7(10) . . . . ?
C16 N3 C17 C18 82.4(5) . . . . ?
C16 N3 C17 C22 -98.9(4) . . . . ?
C16 C2 C3 C4 -3.5(7) . . . . ?
C16 C2 C3 C8 175.7(4) . . . . ?
C17 N3 C16 C2 178.5(3) . . . . ?
C17 C18 C19 C20 -0.9(6) . . . . ?
C17 C18 C23 C24 -98.8(5) . . . . ?
C17 C18 C23 C25 137.5(4) . . . . ?
C17 C22 C26 C27 -149.3(4) . . . . ?
C17 C22 C26 C28 87.9(5) . . . . ?
C18 C17 C22 C21 2.3(6) . . . . ?
C18 C17 C22 C26 -171.6(3) . . . . ?
C18 C19 C20 C21 0.9(7) . . . . ?
C19 C18 C23 C24 78.6(6) . . . . ?
C19 C18 C23 C25 -45.2(6) . . . . ?
C19 C20 C21 C22 0.9(7) . . . . ?
C20 C21 C22 C17 -2.4(6) . . . . ?
C20 C21 C22 C26 171.5(4) . . . . ?
C21 C22 C26 C27 36.9(5) . . . . ?
C21 C22 C26 C28 -85.9(5) . . . . ?
C22 C17 C18 C19 -0.7(6) . . . . ?
C22 C17 C18 C23 176.7(4) . . . . ?
C23 C18 C19 C20 -178.5(4) . . . . ?
C29 N4 C36 C31 0.9(4) . . . . ?
C29 N4 C36 C35 179.7(4) . . . . ?
C29 N4 C37 C38 90.6(5) . . . . ?
C29 C30 C31 C32 -177.3(5) . . . . ?
C29 C30 C31 C36 0.9(4) . . . . ?
C29 C30 C44 N6 -2.1(6) . . . . ?
C30 C31 C32 C33 178.2(5) . . . . ?
C30 C31 C36 N4 -1.1(4) . . . . ?
C30 C31 C36 C35 -180.0(4) . . . . ?
C31 C30 C44 N6 -175.7(4) . . . . ?
C31 C32 C33 C34 1.4(8) . . . . ?
C32 C31 C36 N4 177.5(4) . . . . ?
C32 C31 C36 C35 -1.4(6) . . . . ?
C32 C33 C34 C35 -1.8(8) . . . . ?
C33 C34 C35 C36 0.6(7) . . . . ?
C34 C35 C36 N4 -177.7(4) . . . . ?
C34 C35 C36 C31 1.0(7) . . . . ?
C36 N4 C29 Y1 177.7(4) . . . . ?
C36 N4 C29 C30 -0.3(4) . . . . ?
C36 N4 C37 C38 -85.7(5) . . . . ?
C36 C31 C32 C33 0.2(6) . . . . ?
C37 N4 C29 Y1 1.0(7) . . . . ?
C37 N4 C29 C30 -177.1(3) . . . . ?
C37 N4 C36 C31 177.6(3) . . . . ?
C37 N4 C36 C35 -3.6(7) . . . . ?
C38 N5 C39 C40 -176.9(6) . . . . ?
C38 N5 C43 C42 177.9(6) . . . . ?
C38 N5 C39A C40A 179.7(13) . . . . ?
C38 N5 C43A C42A -179.4(13) . . . . ?
C44 N6 C45 C46 -99.2(4) . . . . ?
C44 N6 C45 C50 83.6(5) . . . . ?
C44 C30 C31 C32 -3.0(8) . . . . ?
C44 C30 C31 C36 175.2(4) . . . . ?
C45 N6 C44 C30 178.5(3) . . . . ?
C45 C46 C47 C48 0.6(6) . . . . ?
C45 C46 C51 C52 82.6(4) . . . . ?
C45 C46 C51 C53 -153.5(4) . . . . ?
C45 C50 C54 C55 142.2(8) . . . . ?
C45 C50 C54 C56 -93.9(8) . . . . ?
C45 C50 C54 C55A 127(2) . . . . ?
C45 C50 C54 C56A -110.1(15) . . . . ?
C46 C45 C50 C49 -1.9(6) . . . . ?
C46 C45 C50 C54 176.6(4) . . . . ?
C46 C47 C48 C49 -1.1(8) . . . . ?
C47 C46 C51 C52 -91.8(5) . . . . ?
C47 C46 C51 C53 32.2(5) . . . . ?
C47 C48 C49 C50 0.0(8) . . . . ?
C48 C49 C50 C45 1.4(7) . . . . ?
C48 C49 C50 C54 -177.0(5) . . . . ?
C49 C50 C54 C55 -39.4(9) . . . . ?
C49 C50 C54 C56 84.5(8) . . . . ?
C49 C50 C54 C55A -55(2) . . . . ?
C49 C50 C54 C56A 68.3(15) . . . . ?
C50 C45 C46 C47 0.8(6) . . . . ?
C50 C45 C46 C51 -173.7(4) . . . . ?
C51 C46 C47 C48 175.2(4) . . . . ?
N2 C11 C12 C13 56.9(15) . . . . ?
C11 N2 C15 C14 61.6(14) . . . . ?
C11 C12 C13 C14 -59.0(16) . . . . ?
C12 C13 C14 C15 62.7(17) . . . . ?
C13 C14 C15 N2 -65.5(15) . . . . ?
C15 N2 C11 C12 -58.7(15) . . . . ?
N2A C11A C12A C13A 55(2) . . . . ?
C11A N2A C15A C14A 61.5(17) . . . . ?
C11A C12A C13A C14A -50(2) . . . . ?
C12A C13A C14A C15A 54(2) . . . . ?
C13A C14A C15A N2A -61.4(17) . . . . ?
C15A N2A C11A C12A -58.0(18) . . . . ?
C39A N5 C38 C37 179.0(14) . . . . ?
C39A N5 C43A C42A -60(2) . . . . ?
C39A C40A C41A C42A 64(2) . . . . ?
C40A C41A C42A C43A -67(3) . . . . ?
C41A C42A C43A N5 67(2) . . . . ?
C43A N5 C38 C37 -61.5(15) . . . . ?
C43A N5 C39A C40A 58(2) . . . . ?
C61A O1 C64A C63A 1.7(12) . . . . ?
C61A C62A C63A C64A -38.7(9) . . . . ?
C62A C63A C64A O1 23.9(8) . . . . ?
C64A O1 C61A C62A -27.9(15) . . . . ?
